data_7223435
loop_
_publ_author_name
'Rodriguez-Marin, Silvia'
'Murphy, Natasha S.'
'Shepherd, Helena J.'
'Wilson, Andrew J.'

_publ_section_title
;
 Design, synthesis and conformational analyses of bifacial benzamide based
 foldamers
;
_journal_issue 126
_journal_name_full 'RSC Adv.'
_journal_page_first 104187
_journal_paper_doi 10.1039/C5RA20451H
_journal_volume 5
_journal_year 2015
_chemical_formula_moiety 'C26 H36 N2 O6'
_chemical_formula_sum 'C26 H36 N2 O6'
_chemical_formula_weight 472.57
_chemical_name_systematic
;
 4-(4-amino-2,5-diisobutoxyamido)-3-isobutoxybenzoic acid 
;
_space_group_crystal_system monoclinic
_space_group_IT_number 15
_space_group_name_Hall '-C 2yc'
_space_group_name_H-M_alt 'C 1 2/c 1'
_symmetry_space_group_name_Hall '-C 2yc'
_symmetry_space_group_name_H-M 'C 1 2/c 1'
_atom_sites_solution_hydrogens geom
_atom_sites_solution_primary iterative
_atom_sites_solution_secondary difmap
_audit_creation_date 2013-04-25
_audit_creation_method
;
  Olex2 1.2
  (compiled Dec  5 2012 16:17:34, GUI svn.r4385)
;
_audit_update_record
;
2015-09-22 deposited with the CCDC.
2015-11-24 downloaded from the CCDC.
;
_cell_angle_alpha 90.00
_cell_angle_beta 113.877(6)
_cell_angle_gamma 90.00
_cell_formula_units_Z 8
_cell_length_a 22.224(3)
_cell_length_b 16.806(2)
_cell_length_c 15.8146(19)
_cell_measurement_reflns_used 6077
_cell_measurement_temperature 120(2)
_cell_measurement_theta_max 26.01
_cell_measurement_theta_min 2.42
_cell_volume 5401.2(12)
_computing_data_reduction 'SAINT v8.27A (Bruker, 2012)'
_computing_molecular_graphics
;
O. V. Dolomanov, L. J. Bourhis, R. J. Gildea, J. A. K. Howard and H. Puschmann,
OLEX2: a complete structure solution, refinement and analysis program.
J. Appl. Cryst. (2009). 42, 339-341.
;
_computing_publication_material
;
O. V. Dolomanov, L. J. Bourhis, R. J. Gildea, J. A. K. Howard and H. Puschmann,
OLEX2: a complete structure solution, refinement and analysis program.
J. Appl. Cryst. (2009). 42, 339-341.
;
_computing_structure_refinement
;
SHELXL, G.M. Sheldrick, Acta Cryst.
(2008). A64, 112-122
;
_computing_structure_solution
;
olex2.solve (L.J. Bourhis, O.V. Dolomanov, R.J. Gildea, J.A.K. Howard,
H. Puschmann, in preparation, 2011)
;
_diffrn_ambient_temperature 120(2)
_diffrn_measured_fraction_theta_full 0.984
_diffrn_measured_fraction_theta_max 0.984
_diffrn_measurement_device_type 'Bruker APEX-II CCD'
_diffrn_measurement_method '\f and \w scans'
_diffrn_radiation_monochromator graphite
_diffrn_radiation_type MoK\a
_diffrn_radiation_wavelength 0.71073
_diffrn_reflns_av_R_equivalents 0.0291
_diffrn_reflns_av_unetI/netI 0.0330
_diffrn_reflns_limit_h_max 27
_diffrn_reflns_limit_h_min -27
_diffrn_reflns_limit_k_max 20
_diffrn_reflns_limit_k_min -20
_diffrn_reflns_limit_l_max 19
_diffrn_reflns_limit_l_min -18
_diffrn_reflns_number 19204
_diffrn_reflns_theta_full 26.13
_diffrn_reflns_theta_max 26.13
_diffrn_reflns_theta_min 2.37
_diffrn_source 'fine-focus sealed tube'
_diffrn_standards_number 0
_exptl_absorpt_coefficient_mu 0.082
_exptl_absorpt_correction_T_max 0.7454
_exptl_absorpt_correction_T_min 0.6945
_exptl_absorpt_correction_type multi-scan
_exptl_absorpt_process_details
;
SADABS-2012/1 (Bruker,2012) was used for absorption correction.
wR2(int) was 0.0501 before and 0.0448 after correction.
The Ratio of minimum to maximum transmission is 0.9317.
The \l/2 correction factor is 0.0015.
;
_exptl_crystal_colour colourless
_exptl_crystal_colour_primary colourless
_exptl_crystal_density_diffrn 1.162
_exptl_crystal_density_method 'not measured'
_exptl_crystal_description block
_exptl_crystal_F_000 2032
_exptl_crystal_size_max 0.4
_exptl_crystal_size_mid 0.4
_exptl_crystal_size_min 0.3
_refine_diff_density_max 0.328
_refine_diff_density_min -0.235
_refine_diff_density_rms 0.038
_refine_ls_extinction_method none
_refine_ls_goodness_of_fit_ref 1.062
_refine_ls_hydrogen_treatment mixed
_refine_ls_matrix_type full
_refine_ls_number_parameters 332
_refine_ls_number_reflns 5305
_refine_ls_number_restraints 2
_refine_ls_restrained_S_all 1.063
_refine_ls_R_factor_all 0.0601
_refine_ls_R_factor_gt 0.0445
_refine_ls_shift/su_max 0.001
_refine_ls_shift/su_mean 0.000
_refine_ls_structure_factor_coef Fsqd
_refine_ls_weighting_details 'calc w=1/[\s^2^(Fo^2^)+(0.0554P)^2^+2.3585P] where P=(Fo^2^+2Fc^2^)/3'
_refine_ls_weighting_scheme calc
_refine_ls_wR_factor_gt 0.1110
_refine_ls_wR_factor_ref 0.1195
_reflns_number_gt 4102
_reflns_number_total 5305
_reflns_threshold_expression >2sigma(I)
_cod_data_source_file c5ra20451h2.cif
_cod_data_source_block nm6_551_0m
_cod_original_cell_volume 5401.0(11)
_cod_database_code 7223435
_olex2_refinement_description
;
1. Fixed Uiso
 At 1.2 times of:
  H7A of C7, H15 of C15, H9 of C9, H4A of C4, H18 of C18, H3 of C3, {H8A,H8B}
  of C8, H7 of N7, {H19A,H19B} of C19, {H23A,H23B} of C23, H20 of C20, {H24,
  H24A} of C24
 At 1.5 times of:
  H4 of O4, {H26D,H26E,H26F} of C26A, {H10A,H10B,H10C} of C10, {H26A,H26B,
  H26C} of C26, {H22A,H22B,H22C} of C22, {H25A,H25B,H25C} of C25, {H11A,H11B,
  H11C} of C11, {H21A,H21B,H21C} of C21
2. Restrained distances
 C26A-C24 ~ C26-C24
 with sigma of 0.02
3. Restrained planarity
 H9B, N9, H9A, C16
 with sigma of 0.001
4. Others
 Fixed Sof: H24(0.75) H24A(0.25) C26(0.75) H26A(0.75) H26B(0.75) H26C(0.75)
 C26A(0.25) H26D(0.25) H26E(0.25) H26F(0.25)
5.a Ternary CH refined with riding coordinates:
 C9(H9), C20(H20), C24(H24), C24(H24A)
5.b Secondary CH2 refined with riding coordinates:
 C8(H8A,H8B), C23(H23A,H23B), C19(H19A,H19B)
5.c Aromatic/amide H refined with riding coordinates:
 N7(H7), C4(H4A), C18(H18), C3(H3), C7(H7A), C15(H15)
5.d Idealised Me refined as rotating group:
 C21(H21A,H21B,H21C), C25(H25A,H25B,H25C), C11(H11A,H11B,H11C), C22(H22A,H22B,
 H22C), C26(H26A,H26B,H26C), C10(H10A,H10B,H10C), C26A(H26D,H26E,H26F)
5.e Idealised tetrahedral OH refined as rotating group:
 O4(H4)
;

loop_
_space_group_symop_id
_space_group_symop_operation_xyz
1 'x, y, z'
2 '-x, y, -z+1/2'
3 'x+1/2, y+1/2, z'
4 '-x+1/2, y+1/2, -z+1/2'
5 '-x, -y, -z'
6 'x, -y, z-1/2'
7 '-x+1/2, -y+1/2, -z'
8 'x+1/2, -y+1/2, z-1/2'

loop_
_atom_site_label
_atom_site_type_symbol
_atom_site_fract_x
_atom_site_fract_y
_atom_site_fract_z
_atom_site_U_iso_or_equiv
_atom_site_adp_type
_atom_site_occupancy
_atom_site_symmetry_multiplicity
_atom_site_calc_flag
_atom_site_refinement_flags
_atom_site_disorder_assembly
_atom_site_disorder_group
O1 O 0.74930(5) 0.22050(6) 0.81664(7) 0.0316(3) Uani 1 1 d . . .
O2 O 0.66488(5) 0.54093(7) 0.36588(8) 0.0335(3) Uani 1 1 d . . .
O3 O 0.56509(5) 0.33759(6) 0.72180(7) 0.0256(2) Uani 1 1 d . . .
O4 O 0.55864(5) 0.55334(7) 0.34476(8) 0.0362(3) Uani 1 1 d . . .
H4 H 0.5578 0.5853 0.3034 0.054 Uiso 1 1 calc R . .
O5 O 0.76243(5) 0.37010(7) 0.66520(8) 0.0376(3) Uani 1 1 d . . .
O6 O 0.58225(6) 0.17323(8) 0.99798(9) 0.0436(3) Uani 1 1 d . . .
N7 N 0.66315(6) 0.33010(7) 0.70660(8) 0.0254(3) Uani 1 1 d . . .
H7 H 0.7030 0.3096 0.7303 0.030 Uiso 1 1 calc R . .
C5 C 0.64848(7) 0.38106(8) 0.62917(10) 0.0238(3) Uani 1 1 d . . .
N9 N 0.69881(8) 0.09899(9) 1.05992(11) 0.0443(4) Uani 1 1 d D . .
C4 C 0.58536(7) 0.41028(9) 0.57341(10) 0.0269(3) Uani 1 1 d . . .
H4A H 0.5492 0.3983 0.5888 0.032 Uiso 1 1 calc R . .
C18 C 0.60433(7) 0.23982(9) 0.87404(11) 0.0287(3) Uani 1 1 d . . .
H18 H 0.5631 0.2664 0.8519 0.034 Uiso 1 1 calc R . .
C6 C 0.70208(7) 0.40081(9) 0.60559(10) 0.0261(3) Uani 1 1 d . . .
C8 C 0.82053(7) 0.39228(10) 0.65067(12) 0.0347(4) Uani 1 1 d . . .
H8A H 0.8115 0.3850 0.5845 0.042 Uiso 1 1 calc R . .
H8B H 0.8570 0.3561 0.6869 0.042 Uiso 1 1 calc R . .
C3 C 0.57553(7) 0.45691(9) 0.49535(10) 0.0262(3) Uani 1 1 d . . .
H3 H 0.5328 0.4764 0.4583 0.031 Uiso 1 1 calc R . .
C13 C 0.64721(7) 0.25242(9) 0.82848(10) 0.0254(3) Uani 1 1 d . . .
C7 C 0.69174(7) 0.44649(9) 0.52722(10) 0.0270(3) Uani 1 1 d . . .
H7A H 0.7276 0.4584 0.5112 0.032 Uiso 1 1 calc R . .
C12 C 0.62204(7) 0.30925(9) 0.74862(10) 0.0232(3) Uani 1 1 d . . .
C14 C 0.70828(7) 0.21081(9) 0.86269(10) 0.0262(3) Uani 1 1 d . . .
C2 C 0.62820(7) 0.47497(8) 0.47164(10) 0.0237(3) Uani 1 1 d . . .
C15 C 0.72561(7) 0.16152(9) 0.94061(11) 0.0302(4) Uani 1 1 d . . .
H15 H 0.7671 0.1354 0.9637 0.036 Uiso 1 1 calc R . .
C1 C 0.61975(7) 0.52548(9) 0.38941(10) 0.0249(3) Uani 1 1 d . . .
C16 C 0.68311(8) 0.14999(9) 0.98506(11) 0.0324(4) Uani 1 1 d D . .
C9 C 0.84241(8) 0.47819(11) 0.67824(13) 0.0425(4) Uani 1 1 d . . .
H9 H 0.8078 0.5141 0.6348 0.051 Uiso 1 1 calc R . .
C17 C 0.62113(8) 0.18969(10) 0.95002(11) 0.0322(4) Uani 1 1 d . . .
C21 C 0.78990(10) 0.16276(12) 0.67264(13) 0.0484(5) Uani 1 1 d . . .
H21A H 0.7762 0.1069 0.6669 0.073 Uiso 1 1 calc R . .
H21B H 0.8120 0.1733 0.6313 0.073 Uiso 1 1 calc R . .
H21C H 0.7512 0.1972 0.6557 0.073 Uiso 1 1 calc R . .
C23 C 0.51410(8) 0.19793(11) 0.95643(13) 0.0402(4) Uani 1 1 d . B .
H23A H 0.4939 0.1815 0.8907 0.048 Uiso 1 1 calc R . .
H23B H 0.5111 0.2566 0.9593 0.048 Uiso 1 1 calc R . .
C20 C 0.83745(8) 0.17985(11) 0.77283(13) 0.0388(4) Uani 1 1 d . . .
H20 H 0.8521 0.2365 0.7770 0.047 Uiso 1 1 calc R . .
C24 C 0.47803(9) 0.15878(11) 1.00974(13) 0.0442(5) Uani 1 1 d D . .
H24 H 0.4843 0.0998 1.0109 0.053 Uiso 0.75 1 calc PR A 1
H24A H 0.4976 0.1736 1.0767 0.053 Uiso 0.25 1 calc PR A 2
C19 C 0.80577(8) 0.16740(10) 0.84096(12) 0.0336(4) Uani 1 1 d . . .
H19A H 0.7913 0.1114 0.8386 0.040 Uiso 1 1 calc R . .
H19B H 0.8380 0.1789 0.9046 0.040 Uiso 1 1 calc R . .
C25 C 0.40394(10) 0.17871(14) 0.96292(17) 0.0627(6) Uani 1 1 d . B .
H25A H 0.3974 0.2353 0.9717 0.094 Uiso 1 1 calc R . .
H25B H 0.3799 0.1465 0.9907 0.094 Uiso 1 1 calc R . .
H25C H 0.3875 0.1670 0.8967 0.094 Uiso 1 1 calc R . .
C11 C 0.90623(9) 0.49335(15) 0.66573(19) 0.0726(7) Uani 1 1 d . . .
H11A H 0.9398 0.4552 0.7031 0.109 Uiso 1 1 calc R . .
H11B H 0.9216 0.5476 0.6857 0.109 Uiso 1 1 calc R . .
H11C H 0.8981 0.4869 0.6004 0.109 Uiso 1 1 calc R . .
C22 C 0.89916(10) 0.12564(14) 0.80254(16) 0.0588(6) Uani 1 1 d . . .
H22A H 0.8859 0.0699 0.8011 0.088 Uiso 1 1 calc R . .
H22B H 0.9299 0.1397 0.8654 0.088 Uiso 1 1 calc R . .
H22C H 0.9207 0.1332 0.7599 0.088 Uiso 1 1 calc R . .
C26 C 0.50286(14) 0.1904(2) 1.10865(19) 0.0643(8) Uani 0.75 1 d PD B 1
H26A H 0.5501 0.1796 1.1408 0.096 Uiso 0.75 1 calc PR B 1
H26B H 0.4792 0.1640 1.1413 0.096 Uiso 0.75 1 calc PR B 1
H26C H 0.4952 0.2479 1.1073 0.096 Uiso 0.75 1 calc PR B 1
C10 C 0.84895(16) 0.49640(15) 0.77647(16) 0.0878(9) Uani 1 1 d . . .
H10A H 0.8069 0.4860 0.7808 0.132 Uiso 1 1 calc R . .
H10B H 0.8610 0.5524 0.7909 0.132 Uiso 1 1 calc R . .
H10C H 0.8831 0.4624 0.8206 0.132 Uiso 1 1 calc R . .
C26A C 0.4887(4) 0.0670(4) 0.9943(6) 0.050(2) Uani 0.25 1 d PD B 2
H26D H 0.4665 0.0542 0.9283 0.075 Uiso 0.25 1 calc PR B 2
H26E H 0.4702 0.0343 1.0293 0.075 Uiso 0.25 1 calc PR B 2
H26F H 0.5359 0.0561 1.0157 0.075 Uiso 0.25 1 calc PR B 2
H9A H 0.7384(10) 0.0747(11) 1.0820(13) 0.055(6) Uiso 1 1 d D . .
H9B H 0.6698(10) 0.0916(10) 1.0840(13) 0.062(6) Uiso 1 1 d D . .

loop_
_atom_site_aniso_label
_atom_site_aniso_U_11
_atom_site_aniso_U_22
_atom_site_aniso_U_33
_atom_site_aniso_U_23
_atom_site_aniso_U_13
_atom_site_aniso_U_12
O1 0.0279(5) 0.0348(6) 0.0340(6) 0.0067(5) 0.0144(5) 0.0109(5)
O2 0.0262(5) 0.0407(6) 0.0353(6) 0.0092(5) 0.0144(5) 0.0006(5)
O3 0.0219(5) 0.0321(6) 0.0221(5) 0.0012(4) 0.0081(4) 0.0040(5)
O4 0.0213(5) 0.0513(7) 0.0325(7) 0.0191(5) 0.0073(5) 0.0014(5)
O5 0.0211(5) 0.0485(7) 0.0436(7) 0.0200(6) 0.0135(5) 0.0104(5)
O6 0.0384(7) 0.0565(8) 0.0426(7) 0.0232(6) 0.0234(6) 0.0151(6)
N7 0.0220(6) 0.0287(6) 0.0252(7) 0.0041(5) 0.0093(5) 0.0058(5)
C5 0.0247(7) 0.0228(7) 0.0237(8) -0.0001(6) 0.0095(6) 0.0023(6)
N9 0.0362(8) 0.0522(10) 0.0449(10) 0.0242(8) 0.0168(8) 0.0137(8)
C4 0.0217(7) 0.0318(8) 0.0281(8) 0.0013(7) 0.0109(6) -0.0001(7)
C18 0.0267(8) 0.0300(8) 0.0293(9) 0.0030(7) 0.0112(7) 0.0054(7)
C6 0.0201(7) 0.0285(8) 0.0282(8) 0.0017(7) 0.0082(6) 0.0040(6)
C8 0.0208(7) 0.0421(9) 0.0424(10) 0.0113(8) 0.0138(7) 0.0081(7)
C3 0.0203(7) 0.0302(8) 0.0258(8) 0.0017(7) 0.0068(6) 0.0010(6)
C13 0.0267(7) 0.0250(7) 0.0229(8) -0.0011(6) 0.0086(6) 0.0016(6)
C7 0.0227(7) 0.0309(8) 0.0293(9) 0.0012(7) 0.0125(6) 0.0006(7)
C12 0.0235(7) 0.0241(7) 0.0210(8) -0.0044(6) 0.0081(6) -0.0007(6)
C14 0.0261(7) 0.0256(8) 0.0260(8) -0.0024(7) 0.0096(6) 0.0012(6)
C2 0.0234(7) 0.0245(7) 0.0223(8) -0.0014(6) 0.0084(6) -0.0010(6)
C15 0.0264(8) 0.0292(8) 0.0315(9) 0.0035(7) 0.0080(7) 0.0067(7)
C1 0.0209(7) 0.0277(8) 0.0236(8) -0.0016(6) 0.0067(6) -0.0031(6)
C16 0.0326(8) 0.0319(8) 0.0300(9) 0.0060(7) 0.0099(7) 0.0046(7)
C9 0.0366(9) 0.0431(10) 0.0401(10) 0.0096(9) 0.0076(8) 0.0022(8)
C17 0.0314(8) 0.0351(9) 0.0321(9) 0.0051(7) 0.0150(7) 0.0044(7)
C21 0.0533(11) 0.0525(11) 0.0430(11) -0.0002(9) 0.0233(9) 0.0178(10)
C23 0.0368(9) 0.0471(10) 0.0427(10) 0.0152(9) 0.0222(8) 0.0118(8)
C20 0.0325(9) 0.0403(10) 0.0461(11) 0.0061(8) 0.0183(8) 0.0103(8)
C24 0.0461(10) 0.0449(10) 0.0478(11) 0.0143(9) 0.0254(9) 0.0051(9)
C19 0.0270(8) 0.0341(9) 0.0358(9) 0.0049(7) 0.0088(7) 0.0107(7)
C25 0.0536(12) 0.0738(15) 0.0766(16) 0.0282(13) 0.0427(12) 0.0154(11)
C11 0.0322(10) 0.0652(14) 0.1038(19) 0.0247(14) 0.0104(11) -0.0073(10)
C22 0.0439(11) 0.0699(14) 0.0691(15) 0.0158(12) 0.0295(11) 0.0260(11)
C26 0.0535(16) 0.097(2) 0.0466(17) 0.0084(16) 0.0242(14) -0.0125(17)
C10 0.140(3) 0.0593(15) 0.0489(15) -0.0015(12) 0.0232(16) -0.0088(16)
C26A 0.033(4) 0.040(4) 0.071(6) 0.018(4) 0.015(4) -0.004(3)

loop_
_atom_type_symbol
_atom_type_description
_atom_type_scat_dispersion_real
_atom_type_scat_dispersion_imag
_atom_type_scat_source
C C 0.0033 0.0016 'International Tables Vol C Tables 4.2.6.8 and 6.1.1.4'
H H 0.0000 0.0000 'International Tables Vol C Tables 4.2.6.8 and 6.1.1.4'
N N 0.0061 0.0033 'International Tables Vol C Tables 4.2.6.8 and 6.1.1.4'
O O 0.0106 0.0060 'International Tables Vol C Tables 4.2.6.8 and 6.1.1.4'

loop_
_geom_angle_atom_site_label_1
_geom_angle_atom_site_label_2
_geom_angle_atom_site_label_3
_geom_angle
C14 O1 C19 117.88(12)
C6 O5 C8 118.32(12)
C17 O6 C23 117.60(12)
C12 N7 C5 127.22(12)
N7 C5 C6 116.23(12)
C4 C5 N7 124.96(13)
C4 C5 C6 118.77(13)
C3 C4 C5 120.43(13)
C17 C18 C13 121.82(14)
O5 C6 C5 114.57(13)
O5 C6 C7 125.01(12)
C7 C6 C5 120.41(13)
O5 C8 C9 113.48(13)
C2 C3 C4 120.52(13)
C18 C13 C12 115.03(12)
C18 C13 C14 117.68(13)
C14 C13 C12 127.28(13)
C6 C7 C2 120.22(13)
O3 C12 N7 121.10(13)
O3 C12 C13 120.52(12)
N7 C12 C13 118.37(12)
O1 C14 C13 118.06(13)
O1 C14 C15 121.68(13)
C15 C14 C13 120.26(13)
C3 C2 C7 119.62(13)
C3 C2 C1 122.03(13)
C7 C2 C1 118.34(12)
C16 C15 C14 121.42(14)
O2 C1 O4 123.01(13)
O2 C1 C2 123.39(13)
O4 C1 C2 113.59(12)
N9 C16 C15 121.74(15)
N9 C16 C17 119.40(15)
C15 C16 C17 118.82(14)
C8 C9 C11 108.94(16)
C8 C9 C10 111.50(16)
C11 C9 C10 112.67(19)
O6 C17 C18 125.75(14)
O6 C17 C16 114.29(14)
C18 C17 C16 119.95(14)
O6 C23 C24 108.21(14)
C21 C20 C22 110.95(15)
C19 C20 C21 112.51(14)
C19 C20 C22 108.08(14)
C23 C24 C25 109.74(15)
C23 C24 C26 111.25(18)
C23 C24 C26A 100.9(3)
C25 C24 C26A 109.4(3)
C26 C24 C25 106.76(19)
C26 C24 C26A 118.6(4)
O1 C19 C20 108.93(13)

loop_
_geom_bond_atom_site_label_1
_geom_bond_atom_site_label_2
_geom_bond_distance
O1 C14 1.3875(18)
O1 C19 1.4590(17)
O2 C1 1.2304(16)
O3 C12 1.2546(17)
O4 C1 1.3364(17)
O5 C6 1.3893(17)
O5 C8 1.4489(17)
O6 C17 1.3890(18)
O6 C23 1.4464(19)
N7 C5 1.4198(19)
N7 C12 1.3749(18)
C5 C4 1.409(2)
C5 C6 1.424(2)
N9 C16 1.387(2)
C4 C3 1.403(2)
C18 C13 1.424(2)
C18 C17 1.389(2)
C6 C7 1.396(2)
C8 C9 1.530(3)
C3 C2 1.3994(19)
C13 C12 1.499(2)
C13 C14 1.425(2)
C7 C2 1.411(2)
C14 C15 1.403(2)
C2 C1 1.500(2)
C15 C16 1.401(2)
C16 C17 1.425(2)
C9 C11 1.531(3)
C9 C10 1.531(3)
C21 C20 1.534(3)
C23 C24 1.527(2)
C20 C19 1.521(2)
C20 C22 1.552(2)
C24 C25 1.544(3)
C24 C26 1.528(3)
C24 C26A 1.594(7)
